data_7113906
loop_
_publ_author_name
'Schmittel, Michael'
'Haeuseler, Andreas'
'Nilges, Tom'
'Pfitzner, Arno'

_publ_section_title
;
 The elusive aldol reaction of enolates with aldolates -- a highly
 stereoselective process using three different carbonyl components
;
_journal_coden_ASTM CHCOFS
_journal_issue 1
_journal_name_full
;
 Chemical Communications (Cambridge, United Kingdom)
;
_journal_page_first 34
_journal_page_last 35
_journal_paper_doi 10.1039/b209536j
_journal_year 2003
_chemical_formula_sum 'C21 H26 O3'
_chemical_formula_weight 326.42
_chemical_name_systematic
;
 2-Ethyl-3,5-dimethyl-4,6-diphenyl-tetrahydropyran-2,4-diol
;
_space_group_IT_number 33
_symmetry_cell_setting orthorhombic
_symmetry_space_group_name_Hall 'P 2c -2n'
_symmetry_space_group_name_H-M 'P n a 21'
_atom_sites_solution_hydrogens geom
_atom_sites_solution_primary direct
_atom_sites_solution_secondary difmap
_audit_creation_method SHELXL-97
_cell_angle_alpha 90.00
_cell_angle_beta 90.00
_cell_angle_gamma 90.00
_cell_formula_units_Z 4
_cell_length_a 10.9177(9)
_cell_length_b 17.2334(10)
_cell_length_c 9.4999(5)
_cell_measurement_reflns_used 7998
_cell_measurement_temperature 173(2)
_cell_measurement_theta_max 28.0
_cell_measurement_theta_min 2.4
_cell_volume 1787.4(2)
_computing_cell_refinement 'STOE CELL'
_computing_data_collection 'STOE EXPOSE'
_computing_data_reduction 'STOE INTEGRATE'
_computing_molecular_graphics DIAMOND
_computing_structure_refinement 'SHELXL-97 (Sheldrick, 1997)'
_computing_structure_solution 'SHELXS-97 (Sheldrick, 1990)'
_diffrn_ambient_temperature 173(2)
_diffrn_measured_fraction_theta_full 0.977
_diffrn_measured_fraction_theta_max 0.977
_diffrn_measurement_device_type 'STOE IPDS I'
_diffrn_measurement_method 'image plate data from phi scans'
_diffrn_radiation_monochromator graphite
_diffrn_radiation_source 'fine-focus sealed tube'
_diffrn_radiation_type MoK\a
_diffrn_radiation_wavelength 0.71069
_diffrn_reflns_av_R_equivalents 0.0409
_diffrn_reflns_av_sigmaI/netI 0.0237
_diffrn_reflns_limit_h_max 14
_diffrn_reflns_limit_h_min -14
_diffrn_reflns_limit_k_max 22
_diffrn_reflns_limit_k_min -22
_diffrn_reflns_limit_l_max 12
_diffrn_reflns_limit_l_min -12
_diffrn_reflns_number 27347
_diffrn_reflns_theta_full 28.11
_diffrn_reflns_theta_max 28.11
_diffrn_reflns_theta_min 2.36
_diffrn_standards_decay_% 0
_exptl_absorpt_coefficient_mu 0.079
_exptl_absorpt_correction_type none
_exptl_crystal_colour transparent
_exptl_crystal_density_diffrn 1.213
_exptl_crystal_density_method 'not measured'
_exptl_crystal_description isometric
_exptl_crystal_F_000 704
_exptl_crystal_size_max 0.45
_exptl_crystal_size_mid 0.4
_exptl_crystal_size_min 0.3
_refine_diff_density_max 0.154
_refine_diff_density_min -0.181
_refine_diff_density_rms 0.034
_refine_ls_abs_structure_details 'Flack H D (1983), Acta Cryst. A39, 876-881'
_refine_ls_abs_structure_Flack 0.8(6)
_refine_ls_extinction_coef 0.0117(13)
_refine_ls_extinction_expression Fc^*^=kFc[1+0.001xFc^2^\l^3^/sin(2\q)]^-1/4^
_refine_ls_extinction_method SHELXL
_refine_ls_goodness_of_fit_ref 1.033
_refine_ls_hydrogen_treatment mixed
_refine_ls_matrix_type full
_refine_ls_number_parameters 322
_refine_ls_number_reflns 4247
_refine_ls_number_restraints 1
_refine_ls_restrained_S_all 1.033
_refine_ls_R_factor_all 0.0324
_refine_ls_R_factor_gt 0.0292
_refine_ls_shift/su_max 0.000
_refine_ls_shift/su_mean 0.000
_refine_ls_structure_factor_coef Fsqd
_refine_ls_weighting_details 'calc w=1/[\s^2^(Fo^2^)+(0.0515P)^2^+0.0609P] where P=(Fo^2^+2Fc^2^)/3'
_refine_ls_weighting_scheme calc
_refine_ls_wR_factor_gt 0.0732
_refine_ls_wR_factor_ref 0.0746
_reflns_d_resolution_high 0.7543
_reflns_number_gt 3926
_reflns_number_total 4247
_reflns_threshold_expression >2sigma(I)
_cod_duplicate_entry 7103630
_cod_data_source_file b209536j.txt
_cod_data_source_block oci2
_cod_database_code 7113906

loop_
_symmetry_equiv_pos_as_xyz
'x, y, z'
'-x, -y, z+1/2'
'x+1/2, -y+1/2, z'
'-x+1/2, y+1/2, z+1/2'

loop_
_atom_site_label
_atom_site_type_symbol
_atom_site_fract_x
_atom_site_fract_y
_atom_site_fract_z
_atom_site_U_iso_or_equiv
_atom_site_adp_type
_atom_site_occupancy
_atom_site_symmetry_multiplicity
_atom_site_calc_flag
O1 O -0.22822(6) 0.09180(5) 0.85361(8) 0.02143(17) Uani 1 1 d
O2 O -0.03994(7) 0.03039(4) 0.88803(10) 0.02342(17) Uani 1 1 d
OH2 H 0.0087(15) 0.0302(10) 0.538(2) 0.041(5) Uiso 1 1 d
O3 O 0.00708(7) 0.05319(4) 0.62375(9) 0.02003(15) Uani 1 1 d
OH3 H -0.0178(17) 0.0202(10) 0.805(2) 0.044(5) Uiso 1 1 d
C1 C -0.10198(9) 0.10306(6) 0.88514(12) 0.0188(2) Uani 1 1 d
C2 C -0.04417(9) 0.15764(6) 0.77485(11) 0.0179(2) Uani 1 1 d
H2 H -0.0930(11) 0.2083(7) 0.7803(15) 0.016(3) Uiso 1 1 d
C3 C -0.06179(8) 0.12418(6) 0.62510(12) 0.01724(19) Uani 1 1 d
C4 C -0.19971(9) 0.10763(6) 0.59882(11) 0.0184(2) Uani 1 1 d
H4 H -0.2440(11) 0.1582(7) 0.5985(15) 0.016(3) Uiso 1 1 d
C5 C -0.25297(9) 0.05767(6) 0.71849(13) 0.0196(2) Uani 1 1 d
H5 H -0.2140(13) 0.0056(9) 0.7143(17) 0.026(4) Uiso 1 1 d
C6 C -0.09904(10) 0.13374(7) 1.03547(13) 0.0246(2) Uani 1 1 d
H61 H -0.1396(15) 0.0940(9) 1.0942(18) 0.036(4) Uiso 1 1 d
H62 H -0.0109(14) 0.1334(8) 1.0700(19) 0.032(4) Uiso 1 1 d
C7 C -0.15550(14) 0.21317(9) 1.05686(17) 0.0371(3) Uani 1 1 d
H71 H -0.1553(16) 0.2278(10) 1.156(2) 0.046(5) Uiso 1 1 d
H72 H -0.1127(19) 0.2564(13) 1.002(2) 0.060(5) Uiso 1 1 d
H73 H -0.2395(17) 0.2130(10) 1.026(2) 0.047(5) Uiso 1 1 d
C8 C 0.08985(10) 0.17516(7) 0.80896(14) 0.0256(2) Uani 1 1 d
H81 H 0.1270(17) 0.2085(10) 0.735(2) 0.048(5) Uiso 1 1 d
H82 H 0.0987(14) 0.2059(9) 0.900(2) 0.038(4) Uiso 1 1 d
H83 H 0.1383(15) 0.1253(9) 0.812(2) 0.036(4) Uiso 1 1 d
C9 C -0.22113(10) 0.06969(7) 0.45567(13) 0.0248(2) Uani 1 1 d
H91 H -0.1811(16) 0.0992(10) 0.377(2) 0.046(5) Uiso 1 1 d
H92 H -0.1870(14) 0.0134(9) 0.450(2) 0.037(4) Uiso 1 1 d
H93 H -0.3104(15) 0.0676(8) 0.4341(18) 0.032(4) Uiso 1 1 d
C10 C -0.01260(9) 0.18078(6) 0.51421(12) 0.0212(2) Uani 1 1 d
C11 C 0.08623(11) 0.16163(7) 0.42919(14) 0.0291(3) Uani 1 1 d
H111 H 0.1302(16) 0.1118(9) 0.4396(19) 0.037(4) Uiso 1 1 d
C12 C 0.12906(12) 0.21392(8) 0.32876(15) 0.0365(3) Uani 1 1 d
H121 H 0.1997(18) 0.1962(10) 0.265(2) 0.055(5) Uiso 1 1 d
C13 C 0.07558(14) 0.28616(8) 0.31375(16) 0.0391(3) Uani 1 1 d
H131 H 0.1078(15) 0.3246(9) 0.243(2) 0.042(4) Uiso 1 1 d
C14 C -0.02157(13) 0.30628(8) 0.39933(16) 0.0355(3) Uani 1 1 d
H141 H -0.0607(16) 0.3572(10) 0.394(2) 0.043(4) Uiso 1 1 d
C15 C -0.06626(11) 0.25396(7) 0.49861(14) 0.0277(2) Uani 1 1 d
H151 H -0.1359(15) 0.2685(9) 0.560(2) 0.037(4) Uiso 1 1 d
C16 C -0.39101(9) 0.05011(6) 0.70758(12) 0.0218(2) Uani 1 1 d
C17 C -0.46722(10) 0.10531(7) 0.76893(14) 0.0259(2) Uani 1 1 d
H171 H -0.4334(16) 0.1486(9) 0.824(2) 0.040(4) Uiso 1 1 d
C18 C -0.59382(10) 0.10035(8) 0.75372(15) 0.0311(3) Uani 1 1 d
H181 H -0.6466(17) 0.1408(10) 0.799(2) 0.048(5) Uiso 1 1 d
C19 C -0.64518(10) 0.04095(8) 0.67495(15) 0.0326(3) Uani 1 1 d
H191 H -0.7364(14) 0.0381(9) 0.6609(18) 0.032(4) Uiso 1 1 d
C20 C -0.57066(11) -0.01425(8) 0.61435(16) 0.0339(3) Uani 1 1 d
H201 H -0.6019(16) -0.0554(9) 0.557(2) 0.043(5) Uiso 1 1 d
C22 C -0.44385(11) -0.01062(7) 0.63231(15) 0.0292(2) Uani 1 1 d
H221 H -0.3894(16) -0.0509(9) 0.589(2) 0.042(5) Uiso 1 1 d

loop_
_atom_site_aniso_label
_atom_site_aniso_U_11
_atom_site_aniso_U_22
_atom_site_aniso_U_33
_atom_site_aniso_U_23
_atom_site_aniso_U_13
_atom_site_aniso_U_12
O1 0.0174(3) 0.0312(4) 0.0156(4) -0.0019(3) 0.0001(3) -0.0013(3)
O2 0.0293(4) 0.0241(4) 0.0169(4) 0.0029(3) 0.0001(3) 0.0073(3)
O3 0.0223(3) 0.0216(3) 0.0162(4) -0.0021(3) 0.0007(3) 0.0054(3)
C1 0.0160(4) 0.0228(4) 0.0175(5) 0.0001(4) -0.0023(4) 0.0030(3)
C2 0.0165(4) 0.0204(4) 0.0167(5) -0.0020(4) -0.0003(4) 0.0012(3)
C3 0.0172(4) 0.0182(4) 0.0163(5) -0.0005(4) 0.0017(4) 0.0022(3)
C4 0.0173(4) 0.0213(4) 0.0166(6) -0.0002(4) 0.0001(4) 0.0008(3)
C5 0.0195(4) 0.0227(5) 0.0165(5) -0.0006(4) -0.0008(4) -0.0008(4)
C6 0.0228(5) 0.0350(6) 0.0159(6) -0.0030(4) -0.0013(4) 0.0033(4)
C7 0.0390(7) 0.0467(7) 0.0258(7) -0.0152(6) -0.0023(5) 0.0144(6)
C8 0.0197(5) 0.0324(5) 0.0247(6) -0.0039(5) -0.0019(4) -0.0042(4)
C9 0.0224(5) 0.0347(6) 0.0173(6) -0.0032(4) -0.0017(4) -0.0029(4)
C10 0.0222(5) 0.0237(5) 0.0176(6) 0.0009(4) -0.0012(4) -0.0047(4)
C11 0.0256(5) 0.0336(6) 0.0282(7) 0.0016(5) 0.0066(4) -0.0051(4)
C12 0.0338(6) 0.0457(7) 0.0300(8) 0.0026(6) 0.0100(5) -0.0133(5)
C13 0.0471(7) 0.0404(7) 0.0297(8) 0.0095(6) 0.0000(6) -0.0203(6)
C14 0.0465(7) 0.0279(6) 0.0321(8) 0.0082(5) -0.0039(6) -0.0069(5)
C15 0.0323(5) 0.0256(5) 0.0252(6) 0.0036(5) -0.0007(5) -0.0010(4)
C16 0.0214(5) 0.0254(5) 0.0186(6) 0.0034(4) -0.0005(4) -0.0032(4)
C17 0.0218(5) 0.0275(5) 0.0282(6) -0.0002(4) 0.0000(4) -0.0016(4)
C18 0.0217(5) 0.0354(6) 0.0362(8) 0.0037(5) 0.0019(5) -0.0003(4)
C19 0.0203(5) 0.0446(7) 0.0329(7) 0.0068(5) -0.0024(5) -0.0080(5)
C20 0.0296(6) 0.0417(7) 0.0304(7) -0.0030(6) -0.0027(5) -0.0131(5)
C22 0.0269(5) 0.0329(6) 0.0279(7) -0.0053(5) 0.0017(5) -0.0069(4)

loop_
_atom_type_symbol
_atom_type_description
_atom_type_scat_dispersion_real
_atom_type_scat_dispersion_imag
_atom_type_scat_source
C C 0.0033 0.0016 'International Tables Vol C Tables 4.2.6.8 and 6.1.1.4'
H H 0.0000 0.0000 'International Tables Vol C Tables 4.2.6.8 and 6.1.1.4'
O O 0.0106 0.0060 'International Tables Vol C Tables 4.2.6.8 and 6.1.1.4'

loop_
_geom_angle_atom_site_label_1
_geom_angle_atom_site_label_2
_geom_angle_atom_site_label_3
_geom_angle
C1 O1 C5 115.18(8)
O1 C1 O2 110.16(8)
O1 C1 C6 105.36(8)
O2 C1 C6 106.09(9)
O1 C1 C2 109.65(8)
O2 C1 C2 110.77(8)
C6 C1 C2 114.62(9)
C8 C2 C1 111.59(9)
C8 C2 C3 112.81(9)
C1 C2 C3 110.26(8)
O3 C3 C10 110.64(8)
O3 C3 C2 105.11(8)
C10 C3 C2 110.56(8)
O3 C3 C4 110.48(8)
C10 C3 C4 110.25(9)
C2 C3 C4 109.69(8)
C9 C4 C5 111.12(8)
C9 C4 C3 111.74(9)
C5 C4 C3 110.49(8)
O1 C5 C16 106.45(9)
O1 C5 C4 111.07(8)
C16 C5 C4 111.89(9)
C7 C6 C1 115.52(10)
C11 C10 C15 118.59(11)
C11 C10 C3 121.40(10)
C15 C10 C3 119.99(10)
C10 C11 C12 120.38(12)
C13 C12 C11 120.76(12)
C14 C13 C12 119.33(12)
C13 C14 C15 120.35(12)
C14 C15 C10 120.57(12)
C17 C16 C22 118.75(10)
C17 C16 C5 120.45(10)
C22 C16 C5 120.77(10)
C16 C17 C18 120.53(11)
C19 C18 C17 120.19(12)
C20 C19 C18 119.76(11)
C19 C20 C22 120.23(12)
C16 C22 C20 120.48(12)

loop_
_geom_bond_atom_site_label_1
_geom_bond_atom_site_label_2
_geom_bond_distance
O1 C1 1.4237(11)
O1 C5 1.4376(13)
O2 C1 1.4241(12)
O3 C3 1.4360(11)
C1 C6 1.5232(16)
C1 C2 1.5429(15)
C2 C8 1.5287(14)
C2 C3 1.5470(15)
C3 C10 1.5329(14)
C3 C4 1.5527(13)
C4 C9 1.5269(16)
C4 C5 1.5400(15)
C5 C16 1.5162(14)
C6 C7 1.5150(17)
C10 C11 1.3876(16)
C10 C15 1.3984(16)
C11 C12 1.3932(18)
C12 C13 1.382(2)
C13 C14 1.381(2)
C14 C15 1.3930(18)
C16 C17 1.3918(16)
C16 C22 1.3925(16)
C17 C18 1.3923(15)
C18 C19 1.3865(19)
C19 C20 1.378(2)
C20 C22 1.3964(16)
